data_2211575
loop_
_publ_author_name
'Anna Kropid\/lowska'
'Ilona Turowska-Tyrk'
'Barbara Becker'

_publ_section_title (2,2'-Bipyridine)bis(tri-<i>tert</i>-butoxysilanethiolato-\k^2^<i>O</i>,<i>S</i>)cadmium(II)
_journal_coeditor_code RB3023
_journal_issue 12
_journal_name_full 'Acta Crystallographica Section E'
_journal_page_first m3407
_journal_page_last m3409
_journal_paper_doi 10.1107/S1600536806048689
_journal_volume 62
_journal_year 2006
_chemical_formula_iupac '[Cd (C12 H27 O3 Si S)2 (C10 H8 N2)]'
_chemical_formula_moiety 'C34 H62 Cd N2 O6 S2 Si2'
_chemical_formula_sum 'C34 H62 Cd N2 O6 S2 Si2'
_chemical_formula_weight 827.59
_chemical_name_systematic
;
(2,2'-Bipyridine)bis(tri-tert-butoxysilanethiolato-\k^2^O,S)cadmium(II)
;
_space_group_IT_number 15
_symmetry_cell_setting monoclinic
_symmetry_space_group_name_Hall '-C 2yc'
_symmetry_space_group_name_H-M 'C 1 2/c 1'
_atom_sites_solution_hydrogens geom
_atom_sites_solution_primary direct
_atom_sites_solution_secondary difmap
_audit_conform_dict_name cif_core.dic
_audit_conform_dict_version 2.3
_audit_creation_method 'WinGX routine CIF_UPDATE'
_cell_angle_alpha 90
_cell_angle_beta 98.006(8)
_cell_angle_gamma 90
_cell_formula_units_Z 4
_cell_length_a 16.9395(13)
_cell_length_b 9.6160(6)
_cell_length_c 26.841(2)
_cell_measurement_reflns_used 2914
_cell_measurement_temperature 299(2)
_cell_measurement_theta_max 21
_cell_measurement_theta_min 3
_cell_volume 4329.5(5)
_computing_cell_refinement 'CRYSALIS CCD or RED?'
_computing_data_collection 'CRYSALIS CCD (Oxford Diffraction, 2003)'
_computing_data_reduction 'CRYSALIS RED (Oxford Diffraction, 2003)'
_computing_molecular_graphics
;
ORTEP-3 for Windows (Farrugia, 1997) and
MERCURY (Macrae <i>et al.</i>,  2006)
;
_computing_publication_material 'WinGX (Farrugia, 1999)'
_computing_structure_refinement 'SHELXL97 (Sheldrick, 1997)'
_computing_structure_solution 'SHELXS97 (Sheldrick, 1997)'
_diffrn_ambient_temperature 299(2)
_diffrn_measured_fraction_theta_full 0.995
_diffrn_measured_fraction_theta_max 0.995
_diffrn_measurement_device_type 'Kuma KM-4-CCD'
_diffrn_measurement_method 'Area-detector \w'
_diffrn_radiation_monochromator graphite
_diffrn_radiation_type MoK\a
_diffrn_radiation_wavelength 0.71073
_diffrn_reflns_av_R_equivalents 0.048
_diffrn_reflns_limit_h_max 20
_diffrn_reflns_limit_h_min -20
_diffrn_reflns_limit_k_max 11
_diffrn_reflns_limit_k_min -9
_diffrn_reflns_limit_l_max 31
_diffrn_reflns_limit_l_min -30
_diffrn_reflns_number 11165
_diffrn_reflns_theta_full 25
_diffrn_reflns_theta_max 25
_diffrn_reflns_theta_min 2.97
_exptl_absorpt_coefficient_mu 0.695
_exptl_absorpt_correction_type none
_exptl_crystal_colour colourless
_exptl_crystal_density_diffrn 1.27
_exptl_crystal_density_method 'not measured'
_exptl_crystal_description block
_exptl_crystal_F_000 1744
_exptl_crystal_size_max 0.45
_exptl_crystal_size_mid 0.24
_exptl_crystal_size_min 0.10
_refine_diff_density_max 0.51
_refine_diff_density_min -0.468
_refine_ls_extinction_coef 0.00058(7)
_refine_ls_extinction_expression Fc^*^=kFc[1+0.001xFc^2^\l^3^/sin(2\q)]^-1/4^
_refine_ls_extinction_method SHELXL97
_refine_ls_goodness_of_fit_ref 1.093
_refine_ls_hydrogen_treatment constr
_refine_ls_matrix_type full
_refine_ls_number_parameters 214
_refine_ls_number_reflns 3803
_refine_ls_number_restraints 0
_refine_ls_restrained_S_all 1.093
_refine_ls_R_factor_all 0.0588
_refine_ls_R_factor_gt 0.0479
_refine_ls_shift/su_max 0.001
_refine_ls_shift/su_mean 0
_refine_ls_structure_factor_coef Fsqd
_refine_ls_weighting_details 'calc w=1/[\s^2^(Fo^2^)+(0.0144P)^2^+20.759P] where P=(Fo^2^+2Fc^2^)/3'
_refine_ls_weighting_scheme calc
_refine_ls_wR_factor_gt 0.0912
_refine_ls_wR_factor_ref 0.1003
_reflns_number_gt 3190
_reflns_number_total 3803
_reflns_threshold_expression I>2\s(I)
_cod_data_source_file rb3023.cif
_cod_data_source_block I
_cod_original_sg_symbol_H-M 'C 2/c'
_cod_database_code 2211575
_cod_database_fobs_code 2211575

loop_
_symmetry_equiv_pos_as_xyz
'x, y, z'
'-x, y, -z+1/2'
'x+1/2, y+1/2, z'
'-x+1/2, y+1/2, -z+1/2'
'-x, -y, -z'
'x, -y, z-1/2'
'-x+1/2, -y+1/2, -z'
'x+1/2, -y+1/2, z-1/2'

loop_
_atom_site_type_symbol
_atom_site_label
_atom_site_fract_x
_atom_site_fract_y
_atom_site_fract_z
_atom_site_U_iso_or_equiv
_atom_site_adp_type
_atom_site_calc_flag
_atom_site_refinement_flags
_atom_site_occupancy
Cd Cd1 0 0.51453(4) 0.25 0.03961(16) Uani d S 1
S S1 0.11049(7) 0.36257(11) 0.29288(4) 0.0440(3) Uani d . 1
Si Si1 0.08401(7) 0.43047(11) 0.36215(4) 0.0357(3) Uani d . 1
N N1 0.0793(2) 0.7231(3) 0.26146(13) 0.0422(8) Uani d . 1
O O1 0.08537(18) 0.3101(3) 0.40463(10) 0.0477(7) Uani d . 1
O O2 0.14191(16) 0.5512(3) 0.38872(11) 0.0459(7) Uani d . 1
O O3 -0.00444(15) 0.5049(3) 0.34936(9) 0.0365(6) Uani d . 1
C C1 0.0445(3) 0.8483(4) 0.25480(15) 0.0427(10) Uani d . 1
C C2 0.0886(3) 0.9688(5) 0.25667(18) 0.0586(13) Uani d . 1
H H2 0.0633 1.0547 0.2524 0.07 Uiso calc R 1
C C3 0.1701(4) 0.9608(6) 0.2649(2) 0.0697(15) Uani d . 1
H H3 0.2005 1.0414 0.2657 0.084 Uiso calc R 1
C C4 0.2065(3) 0.8344(6) 0.27198(19) 0.0667(15) Uani d . 1
H H4 0.2618 0.8273 0.2775 0.08 Uiso calc R 1
C C5 0.1590(3) 0.7171(5) 0.27064(18) 0.0550(12) Uani d . 1
H H5 0.1833 0.6307 0.2763 0.066 Uiso calc R 1
C C10 0.0602(3) 0.1660(5) 0.40414(19) 0.0589(13) Uani d . 1
C C11 0.0451(5) 0.1355(6) 0.4576(2) 0.100(2) Uani d . 1
H H11A 0.0026 0.1935 0.4657 0.15 Uiso calc R 1
H H11B 0.0926 0.1543 0.4806 0.15 Uiso calc R 1
H H11C 0.0307 0.0396 0.4602 0.15 Uiso calc R 1
C C12 0.1277(4) 0.0770(6) 0.3904(2) 0.0863(19) Uani d . 1
H H12A 0.1373 0.0994 0.3569 0.129 Uiso calc R 1
H H12B 0.1135 -0.0194 0.392 0.129 Uiso calc R 1
H H12C 0.1751 0.0946 0.4136 0.129 Uiso calc R 1
C C13 -0.0150(4) 0.1464(6) 0.3664(2) 0.0800(17) Uani d . 1
H H13A -0.0034 0.1659 0.3331 0.12 Uiso calc R 1
H H13B -0.0557 0.2086 0.3745 0.12 Uiso calc R 1
H H13C -0.0333 0.0521 0.368 0.12 Uiso calc R 1
C C20 0.2191(3) 0.5503(5) 0.41895(19) 0.0580(13) Uani d . 1
C C21 0.2510(4) 0.6963(7) 0.4154(3) 0.108(3) Uani d . 1
H H21A 0.2155 0.7611 0.4281 0.162 Uiso calc R 1
H H21B 0.2548 0.7178 0.3809 0.162 Uiso calc R 1
H H21C 0.3028 0.7028 0.4349 0.162 Uiso calc R 1
C C22 0.2091(4) 0.5197(8) 0.4725(2) 0.108(2) Uani d . 1
H H22A 0.1737 0.5869 0.4839 0.162 Uiso calc R 1
H H22B 0.26 0.5245 0.4933 0.162 Uiso calc R 1
H H22C 0.1871 0.4283 0.4747 0.162 Uiso calc R 1
C C23 0.2723(4) 0.4471(8) 0.3989(3) 0.124(3) Uani d . 1
H H23A 0.2516 0.3551 0.4023 0.186 Uiso calc R 1
H H23B 0.3248 0.4534 0.4175 0.186 Uiso calc R 1
H H23C 0.2747 0.4662 0.3641 0.186 Uiso calc R 1
C C30 -0.0515(2) 0.5811(4) 0.38212(16) 0.0430(10) Uani d . 1
C C31 -0.0372(3) 0.5276(6) 0.43575(17) 0.0693(15) Uani d . 1
H H31A 0.0179 0.5402 0.4492 0.104 Uiso calc R 1
H H31B -0.0503 0.4305 0.4361 0.104 Uiso calc R 1
H H31C -0.07 0.5781 0.4559 0.104 Uiso calc R 1
C C32 -0.0275(4) 0.7332(5) 0.3803(2) 0.0757(17) Uani d . 1
H H32A 0.0271 0.7435 0.3952 0.114 Uiso calc R 1
H H32B -0.061 0.7881 0.3987 0.114 Uiso calc R 1
H H32C -0.0334 0.7639 0.346 0.114 Uiso calc R 1
C C33 -0.1373(3) 0.5605(7) 0.3592(2) 0.0792(17) Uani d . 1
H H33A -0.151 0.4639 0.3609 0.119 Uiso calc R 1
H H33B -0.1441 0.59 0.3247 0.119 Uiso calc R 1
H H33C -0.1713 0.6145 0.3775 0.119 Uiso calc R 1

loop_
_atom_site_aniso_label
_atom_site_aniso_U_11
_atom_site_aniso_U_22
_atom_site_aniso_U_33
_atom_site_aniso_U_12
_atom_site_aniso_U_13
_atom_site_aniso_U_23
Cd1 0.0395(3) 0.0331(2) 0.0459(3) 0 0.00492(19) 0
S1 0.0485(6) 0.0414(6) 0.0436(6) 0.0114(5) 0.0115(5) -0.0013(5)
Si1 0.0365(6) 0.0328(6) 0.0374(6) 0.0012(5) 0.0032(5) -0.0004(4)
N1 0.042(2) 0.037(2) 0.049(2) -0.0035(16) 0.0098(17) -0.0026(15)
O1 0.061(2) 0.0388(16) 0.0418(16) 0.0017(14) 0.0026(14) 0.0061(13)
O2 0.0366(16) 0.0451(17) 0.0535(18) -0.0012(13) -0.0028(14) -0.0035(13)
O3 0.0329(14) 0.0395(15) 0.0370(14) 0.0063(12) 0.0051(11) -0.0021(12)
C1 0.062(3) 0.035(2) 0.033(2) -0.006(2) 0.015(2) -0.0017(17)
C2 0.079(4) 0.038(3) 0.060(3) -0.010(2) 0.012(3) 0.000(2)
C3 0.073(4) 0.060(3) 0.077(4) -0.033(3) 0.015(3) -0.002(3)
C4 0.057(3) 0.078(4) 0.068(3) -0.023(3) 0.020(3) -0.012(3)
C5 0.043(3) 0.058(3) 0.065(3) -0.009(2) 0.013(2) -0.008(2)
C10 0.078(4) 0.039(3) 0.062(3) -0.003(2) 0.017(3) 0.008(2)
C11 0.159(7) 0.072(4) 0.077(4) 0.000(4) 0.045(4) 0.026(3)
C12 0.112(5) 0.049(3) 0.099(5) 0.021(3) 0.019(4) 0.008(3)
C13 0.083(4) 0.055(3) 0.103(5) -0.025(3) 0.015(4) -0.002(3)
C20 0.037(2) 0.066(3) 0.068(3) -0.006(2) -0.004(2) -0.009(3)
C21 0.076(4) 0.091(5) 0.145(7) -0.039(4) -0.021(4) -0.005(5)
C22 0.096(5) 0.160(7) 0.059(4) -0.017(5) -0.020(3) 0.004(4)
C23 0.050(4) 0.148(7) 0.162(7) 0.030(4) -0.025(4) -0.067(6)
C30 0.036(2) 0.048(2) 0.049(3) 0.0089(19) 0.0177(19) -0.003(2)
C31 0.083(4) 0.083(4) 0.048(3) 0.020(3) 0.030(3) 0.005(3)
C32 0.106(5) 0.045(3) 0.084(4) 0.008(3) 0.042(4) -0.012(3)
C33 0.042(3) 0.105(5) 0.093(4) 0.011(3) 0.019(3) -0.005(4)

loop_
_atom_type_symbol
_atom_type_description
_atom_type_scat_dispersion_real
_atom_type_scat_dispersion_imag
_atom_type_scat_source
C C 0.0033 0.0016 'International Tables Vol C Tables 4.2.6.8 and 6.1.1.4'
H H 0 0 'International Tables Vol C Tables 4.2.6.8 and 6.1.1.4'
N N 0.0061 0.0033 'International Tables Vol C Tables 4.2.6.8 and 6.1.1.4'
O O 0.0106 0.006 'International Tables Vol C Tables 4.2.6.8 and 6.1.1.4'
Si Si 0.0817 0.0704 'International Tables Vol C Tables 4.2.6.8 and 6.1.1.4'
S S 0.1246 0.1234 'International Tables Vol C Tables 4.2.6.8 and 6.1.1.4'
Cd Cd -0.8075 1.2024 'International Tables Vol C Tables 4.2.6.8 and 6.1.1.4'

loop_
_geom_angle_atom_site_label_1
_geom_angle_atom_site_label_2
_geom_angle_atom_site_label_3
_geom_angle_site_symmetry_1
_geom_angle_site_symmetry_3
_geom_angle
_geom_angle_publ_flag
N1 Cd1 N1 . 2 67.32(17) yes
N1 Cd1 S1 . . 93.38(9) yes
N1 Cd1 S1 2 . 154.88(9) yes
N1 Cd1 S1 . 2 154.88(9) ?
N1 Cd1 S1 2 2 93.38(9) ?
S1 Cd1 S1 . 2 109.20(5) yes
N1 Cd1 O3 . 2 93.64(10) ?
N1 Cd1 O3 2 2 89.67(10) ?
S1 Cd1 O3 . 2 108.18(6) ?
S1 Cd1 O3 2 2 69.38(6) ?
N1 Cd1 O3 . . 89.67(10) ?
N1 Cd1 O3 2 . 93.64(10) ?
S1 Cd1 O3 . . 69.38(6) yes
S1 Cd1 O3 2 . 108.18(6) ?
O3 Cd1 O3 2 . 176.03(11) yes
Si1 S1 Cd1 . . 89.28(5) yes
O2 Si1 O1 . . 104.68(16) yes
O2 Si1 O3 . . 104.89(14) yes
O1 Si1 O3 . . 112.24(16) yes
O2 Si1 S1 . . 115.23(13) yes
O1 Si1 S1 . . 114.91(12) yes
O3 Si1 S1 . . 104.63(10) yes
C5 N1 C1 . . 118.5(4) ?
C5 N1 Cd1 . . 121.1(3) ?
C1 N1 Cd1 . . 120.2(3) ?
C10 O1 Si1 . . 134.4(3) ?
C20 O2 Si1 . . 133.7(3) ?
C30 O3 Si1 . . 130.2(2) ?
C30 O3 Cd1 . . 132.4(2) ?
Si1 O3 Cd1 . . 94.10(11) ?
N1 C1 C2 . . 121.7(4) ?
N1 C1 C1 . 2 115.9(2) ?
C2 C1 C1 . 2 122.4(3) ?
C3 C2 C1 . . 119.2(5) ?
C3 C2 H2 . . 120.4 ?
C1 C2 H2 . . 120.4 ?
C4 C3 C2 . . 120.0(5) ?
C4 C3 H3 . . 120 ?
C2 C3 H3 . . 120 ?
C3 C4 C5 . . 118.2(5) ?
C3 C4 H4 . . 120.9 ?
C5 C4 H4 . . 120.9 ?
N1 C5 C4 . . 122.5(5) ?
N1 C5 H5 . . 118.7 ?
C4 C5 H5 . . 118.7 ?
O1 C10 C12 . . 108.2(4) ?
O1 C10 C11 . . 105.3(4) ?
C12 C10 C11 . . 110.6(5) ?
O1 C10 C13 . . 110.0(4) ?
C12 C10 C13 . . 111.0(5) ?
C11 C10 C13 . . 111.5(5) ?
C10 C11 H11A . . 109.5 ?
C10 C11 H11B . . 109.5 ?
H11A C11 H11B . . 109.5 ?
C10 C11 H11C . . 109.5 ?
H11A C11 H11C . . 109.5 ?
H11B C11 H11C . . 109.5 ?
C10 C12 H12A . . 109.5 ?
C10 C12 H12B . . 109.5 ?
H12A C12 H12B . . 109.5 ?
C10 C12 H12C . . 109.5 ?
H12A C12 H12C . . 109.5 ?
H12B C12 H12C . . 109.5 ?
C10 C13 H13A . . 109.5 ?
C10 C13 H13B . . 109.5 ?
H13A C13 H13B . . 109.5 ?
C10 C13 H13C . . 109.5 ?
H13A C13 H13C . . 109.5 ?
H13B C13 H13C . . 109.5 ?
O2 C20 C23 . . 110.4(4) ?
O2 C20 C22 . . 109.0(4) ?
C23 C20 C22 . . 111.7(6) ?
O2 C20 C21 . . 105.3(4) ?
C23 C20 C21 . . 110.9(6) ?
C22 C20 C21 . . 109.4(5) ?
C20 C21 H21A . . 109.5 ?
C20 C21 H21B . . 109.5 ?
H21A C21 H21B . . 109.5 ?
C20 C21 H21C . . 109.5 ?
H21A C21 H21C . . 109.5 ?
H21B C21 H21C . . 109.5 ?
C20 C22 H22A . . 109.5 ?
C20 C22 H22B . . 109.5 ?
H22A C22 H22B . . 109.5 ?
C20 C22 H22C . . 109.5 ?
H22A C22 H22C . . 109.5 ?
H22B C22 H22C . . 109.5 ?
C20 C23 H23A . . 109.5 ?
C20 C23 H23B . . 109.5 ?
H23A C23 H23B . . 109.5 ?
C20 C23 H23C . . 109.5 ?
H23A C23 H23C . . 109.5 ?
H23B C23 H23C . . 109.5 ?
O3 C30 C33 . . 105.3(4) ?
O3 C30 C31 . . 111.8(3) ?
C33 C30 C31 . . 111.1(4) ?
O3 C30 C32 . . 107.0(3) ?
C33 C30 C32 . . 111.1(4) ?
C31 C30 C32 . . 110.4(4) ?
C30 C31 H31A . . 109.5 ?
C30 C31 H31B . . 109.5 ?
H31A C31 H31B . . 109.5 ?
C30 C31 H31C . . 109.5 ?
H31A C31 H31C . . 109.5 ?
H31B C31 H31C . . 109.5 ?
C30 C32 H32A . . 109.5 ?
C30 C32 H32B . . 109.5 ?
H32A C32 H32B . . 109.5 ?
C30 C32 H32C . . 109.5 ?
H32A C32 H32C . . 109.5 ?
H32B C32 H32C . . 109.5 ?
C30 C33 H33A . . 109.5 ?
C30 C33 H33B . . 109.5 ?
H33A C33 H33B . . 109.5 ?
C30 C33 H33C . . 109.5 ?
H33A C33 H33C . . 109.5 ?
H33B C33 H33C . . 109.5 ?

loop_
_geom_bond_atom_site_label_1
_geom_bond_atom_site_label_2
_geom_bond_site_symmetry_2
_geom_bond_distance
_geom_bond_publ_flag
Cd1 N1 . 2.410(3) yes
Cd1 N1 2 2.410(3) ?
Cd1 S1 . 2.5224(11) yes
Cd1 S1 2 2.5225(11) ?
Cd1 O3 2 2.680(2) ?
Cd1 O3 . 2.680(2) yes
S1 Si1 . 2.0778(15) yes
Si1 O2 . 1.620(3) yes
Si1 O1 . 1.622(3) yes
Si1 O3 . 1.653(3) yes
N1 C5 . 1.339(5) ?
N1 C1 . 1.341(5) ?
O1 C10 . 1.449(5) ?
O2 C20 . 1.440(5) ?
O3 C30 . 1.463(4) ?
C1 C2 . 1.376(6) ?
C1 C1 2 1.494(9) ?
C2 C3 . 1.369(7) ?
C2 H2 . 0.93 ?
C3 C4 . 1.365(7) ?
C3 H3 . 0.93 ?
C4 C5 . 1.384(7) ?
C4 H4 . 0.93 ?
C5 H5 . 0.93 ?
C10 C12 . 1.514(7) ?
C10 C11 . 1.521(7) ?
C10 C13 . 1.525(7) ?
C11 H11A . 0.96 ?
C11 H11B . 0.96 ?
C11 H11C . 0.96 ?
C12 H12A . 0.96 ?
C12 H12B . 0.96 ?
C12 H12C . 0.96 ?
C13 H13A . 0.96 ?
C13 H13B . 0.96 ?
C13 H13C . 0.96 ?
C20 C23 . 1.490(8) ?
C20 C22 . 1.501(8) ?
C20 C21 . 1.512(7) ?
C21 H21A . 0.96 ?
C21 H21B . 0.96 ?
C21 H21C . 0.96 ?
C22 H22A . 0.96 ?
C22 H22B . 0.96 ?
C22 H22C . 0.96 ?
C23 H23A . 0.96 ?
C23 H23B . 0.96 ?
C23 H23C . 0.96 ?
C30 C33 . 1.511(6) ?
C30 C31 . 1.516(6) ?
C30 C32 . 1.520(6) ?
C31 H31A . 0.96 ?
C31 H31B . 0.96 ?
C31 H31C . 0.96 ?
C32 H32A . 0.96 ?
C32 H32B . 0.96 ?
C32 H32C . 0.96 ?
C33 H33A . 0.96 ?
C33 H33B . 0.96 ?
C33 H33C . 0.96 ?
